data_7027617
loop_
_publ_author_name
'Abram, Ulrich'
'Dell&#x2019;Amico, Daniela Belli'
'Calderazzo, Fausto'
'Marchetti, Lorella'
'Str\"ahle, Joachim'

_publ_section_title
;
 N,N-Diethylcarbamato tertiary phosphine complexes as precursors to
 carbonato and carbamoyl platinum(II) derivatives&#x200A;&#x2021;
;
_journal_issue 22
_journal_name_full 'Journal of the Chemical Society, Dalton Transactions'
_journal_page_first 4093
_journal_paper_doi 10.1039/a904868e
_journal_year 1999
_chemical_formula_moiety '(PPh3)2Pt(CO3) * 2 CHCl3'
_chemical_formula_sum 'C39 H32 Cl6 O3 P2 Pt'
_chemical_formula_weight 1018.38
_chemical_name_systematic
; 
 carbonato(O,O')bis(triphenylphophine)platinum(II) 
;
_space_group_IT_number 2
_symmetry_cell_setting triclinic
_symmetry_space_group_name_Hall '-P 1'
_symmetry_space_group_name_H-M 'P -1'
_atom_sites_solution_hydrogens difmap
_atom_sites_solution_primary Patterson
_atom_sites_solution_secondary difmap
_audit_creation_method SHELXL
_cell_angle_alpha 106.56(6)
_cell_angle_beta 93.57(7)
_cell_angle_gamma 116.98(6)
_cell_formula_units_Z 2
_cell_length_a 12.310(16)
_cell_length_b 12.889(18)
_cell_length_c 14.930(14)
_cell_measurement_reflns_used 25
_cell_measurement_temperature 203.15
_cell_measurement_theta_max 13.79
_cell_measurement_theta_min 8.27
_cell_volume 1972(5)
_computing_cell_refinement CAD4
_computing_data_collection CAD4
_computing_data_reduction 'CAD4 SDP'
_computing_molecular_graphics SCHAKAL
_computing_publication_material 'SHELXL-93 (Sheldrick, 1993)'
_computing_structure_refinement 'SHELXL-93 (Sheldrick, 1993)'
_computing_structure_solution 'SHELXS-86 (Sheldrick, 1990)'
_diffrn_ambient_temperature 203(2)
_diffrn_measurement_device CAD4
_diffrn_measurement_method 'omega/2 theta'
_diffrn_radiation_monochromator graphite
_diffrn_radiation_source 'fine-focus sealed tube'
_diffrn_radiation_type 'Mo k\a'
_diffrn_radiation_wavelength 0.70930
_diffrn_reflns_av_R_equivalents 0.0257
_diffrn_reflns_av_sigmaI/netI 0.0217
_diffrn_reflns_limit_h_max 10
_diffrn_reflns_limit_h_min -1
_diffrn_reflns_limit_k_max 15
_diffrn_reflns_limit_k_min -16
_diffrn_reflns_limit_l_max 19
_diffrn_reflns_limit_l_min -19
_diffrn_reflns_number 8292
_diffrn_reflns_theta_max 26.91
_diffrn_reflns_theta_min 3.10
_diffrn_standards_decay_% 9.9
_diffrn_standards_interval_count 300
_diffrn_standards_interval_time 3600
_diffrn_standards_number 3
_exptl_absorpt_coefficient_mu 4.083
_exptl_absorpt_correction_T_max 1.000
_exptl_absorpt_correction_T_min 0.566
_exptl_absorpt_correction_type DIFABS
_exptl_crystal_colour colourless
_exptl_crystal_density_diffrn 1.715
_exptl_crystal_description block
_exptl_crystal_F_000 1000
_exptl_crystal_size_max 0.2
_exptl_crystal_size_mid 0.2
_exptl_crystal_size_min 0.15
_refine_diff_density_max 1.201
_refine_diff_density_min -1.214
_refine_diff_density_rms 0.101
_refine_ls_extinction_method none
_refine_ls_goodness_of_fit_all 0.934
_refine_ls_goodness_of_fit_obs 0.934
_refine_ls_hydrogen_treatment refined
_refine_ls_matrix_type full
_refine_ls_number_parameters 587
_refine_ls_number_reflns 7083
_refine_ls_number_restraints 0
_refine_ls_restrained_S_all 0.934
_refine_ls_restrained_S_obs 0.934
_refine_ls_R_factor_all 0.0287
_refine_ls_R_factor_obs 0.0258
_refine_ls_shift/esd_max 0.087
_refine_ls_shift/esd_mean 0.002
_refine_ls_structure_factor_coef Fsqd
_refine_ls_weighting_details 'w=1/[\s^2^(Fo^2^)+(0.0478P)^2^+4.8317P] where P=(Fo^2^+2Fc^2^)/3'
_refine_ls_weighting_scheme calc
_refine_ls_wR_factor_all 0.0693
_refine_ls_wR_factor_obs 0.0673
_reflns_number_observed 6719
_reflns_number_total 7083
_reflns_observed_criterion >2sigma(I)
_cod_data_source_file 904868esup1.cif
_cod_data_source_block ptpph3
_cod_depositor_comments
;
The following automatic conversions were performed:

'_cell_measurement_temperature' value '-70' was changed to '203.15' -
it was converted from degrees Celsius(C) to Kelvins(K).

Automatic conversion script
Id: cif_fix_values 1891 2012-01-12 08:04:46Z andrius 

The following automatic conversions were performed:

'_refine_ls_weighting_scheme' value 'calc
w=1/[\s^2^(Fo^2^)+(0.0478P)^2^+4.8317P] where P=(Fo^2^+2Fc^2^)/3' was
changed to 'calc'. New tag '_refine_ls_weighting_details' was
created. The value of the new tag was set to
'w=1/[\s^2^(Fo^2^)+(0.0478P)^2^+4.8317P] where P=(Fo^2^+2Fc^2^)/3'.

Automatic conversion script
Id: cif_fix_values 3143 2015-03-26 13:38:13Z robertas 
;
_cod_original_cell_volume 1971(4)
_cod_original_sg_symbol_H-M P(-1)
_cod_database_code 7027617

loop_
_symmetry_equiv_pos_as_xyz
'x, y, z'
'-x, -y, -z'

loop_
_atom_site_aniso_label
_atom_site_aniso_U_11
_atom_site_aniso_U_22
_atom_site_aniso_U_33
_atom_site_aniso_U_23
_atom_site_aniso_U_13
_atom_site_aniso_U_12
Pt1 0.01774(11) 0.01961(7) 0.01842(7) 0.00699(5) 0.00430(5) 0.00990(6)
P1 0.0220(6) 0.0219(4) 0.0191(4) 0.0062(3) 0.0046(3) 0.0125(4)
C11 0.026(2) 0.026(2) 0.024(2) 0.0099(13) 0.0082(14) 0.014(2)
C12 0.040(3) 0.033(2) 0.027(2) 0.012(2) 0.009(2) 0.023(2)
C13 0.052(3) 0.047(2) 0.028(2) 0.017(2) 0.019(2) 0.029(2)
C14 0.049(3) 0.045(2) 0.034(2) 0.023(2) 0.015(2) 0.023(2)
C15 0.062(4) 0.044(2) 0.050(3) 0.030(2) 0.023(2) 0.034(2)
C16 0.057(3) 0.037(2) 0.040(2) 0.021(2) 0.026(2) 0.032(2)
C21 0.022(2) 0.026(2) 0.025(2) 0.0062(13) 0.0046(14) 0.016(2)
C22 0.020(3) 0.041(2) 0.027(2) 0.006(2) 0.002(2) 0.019(2)
C23 0.023(3) 0.058(3) 0.040(2) 0.004(2) -0.002(2) 0.026(2)
C24 0.029(3) 0.055(3) 0.054(3) 0.010(2) 0.016(2) 0.027(2)
C25 0.044(3) 0.060(3) 0.043(3) 0.022(2) 0.025(2) 0.033(3)
C26 0.037(3) 0.044(2) 0.032(2) 0.016(2) 0.014(2) 0.028(2)
C31 0.025(2) 0.025(2) 0.027(2) 0.0028(14) -0.0003(15) 0.012(2)
C32 0.049(3) 0.032(2) 0.038(2) 0.006(2) -0.007(2) 0.019(2)
C33 0.047(3) 0.056(3) 0.037(2) 0.004(2) -0.014(2) 0.029(3)
C34 0.055(4) 0.044(3) 0.040(3) -0.008(2) -0.014(2) 0.022(2)
C35 0.206(11) 0.049(4) 0.099(6) -0.039(4) -0.097(7) 0.078(6)
C36 0.171(9) 0.046(3) 0.087(5) -0.027(3) -0.084(6) 0.067(5)
P2 0.0218(6) 0.0213(4) 0.0190(4) 0.0072(3) 0.0045(3) 0.0101(4)
C41 0.026(2) 0.025(2) 0.025(2) 0.0075(14) 0.0013(15) 0.012(2)
C42 0.032(3) 0.034(2) 0.028(2) 0.010(2) 0.004(2) 0.016(2)
C43 0.047(3) 0.043(2) 0.028(2) 0.010(2) -0.004(2) 0.024(2)
C44 0.038(3) 0.042(2) 0.043(2) 0.009(2) -0.016(2) 0.019(2)
C45 0.025(3) 0.047(3) 0.057(3) 0.019(2) 0.002(2) 0.018(2)
C46 0.028(3) 0.038(2) 0.039(2) 0.016(2) 0.005(2) 0.013(2)
C51 0.027(2) 0.029(2) 0.024(2) 0.0127(14) 0.0084(15) 0.017(2)
C52 0.033(3) 0.030(2) 0.025(2) 0.0112(15) 0.008(2) 0.015(2)
C53 0.049(3) 0.044(2) 0.024(2) 0.012(2) 0.009(2) 0.027(2)
C54 0.060(4) 0.061(3) 0.036(2) 0.029(2) 0.029(2) 0.038(3)
C55 0.033(3) 0.052(3) 0.052(3) 0.032(2) 0.022(2) 0.022(2)
C56 0.029(2) 0.035(2) 0.036(2) 0.020(2) 0.009(2) 0.012(2)
C61 0.025(2) 0.023(2) 0.029(2) 0.0087(14) 0.008(2) 0.010(2)
C62 0.036(3) 0.029(2) 0.040(2) 0.009(2) 0.003(2) 0.016(2)
C63 0.044(3) 0.032(2) 0.066(3) 0.015(2) 0.006(2) 0.023(2)
C64 0.047(3) 0.024(2) 0.068(3) 0.003(2) 0.015(3) 0.016(2)
C65 0.040(3) 0.032(2) 0.047(3) -0.003(2) 0.004(2) 0.014(2)
C66 0.034(3) 0.032(2) 0.032(2) 0.004(2) 0.002(2) 0.016(2)
O1 0.023(2) 0.0277(13) 0.042(2) 0.0149(11) 0.0096(12) 0.0128(12)
O2 0.025(2) 0.0258(12) 0.0290(13) 0.0100(10) 0.0051(11) 0.0168(11)
C3 0.042(3) 0.038(2) 0.027(2) 0.010(2) 0.009(2) 0.029(2)
O3 0.030(2) 0.052(2) 0.071(2) 0.022(2) 0.016(2) 0.029(2)
C10 0.062(4) 0.042(2) 0.046(3) 0.022(2) 0.010(2) 0.030(2)
Cl11 0.0521(9) 0.0693(8) 0.0605(8) 0.0348(7) 0.0090(6) 0.0227(7)
Cl12 0.123(2) 0.0589(9) 0.0636(9) 0.0068(7) 0.0138(10) 0.0479(10)
Cl13 0.0496(10) 0.1148(14) 0.0570(9) 0.0297(9) 0.0119(7) 0.0228(9)
C20 0.048(3) 0.039(3) 0.052(3) 0.016(2) 0.005(2) -0.002(2)
Cl21 0.0989(14) 0.0708(10) 0.0586(9) 0.0254(8) -0.0009(9) 0.0186(9)
Cl22 0.175(3) 0.0783(12) 0.135(2) 0.0429(13) 0.115(2) 0.0582(15)
Cl23 0.0459(11) 0.0997(15) 0.186(3) 0.071(2) -0.0024(13) 0.0215(10)

loop_
_atom_site_label
_atom_site_type_symbol
_atom_site_fract_x
_atom_site_fract_y
_atom_site_fract_z
_atom_site_U_iso_or_equiv
_atom_site_thermal_displace_type
_atom_site_occupancy
_atom_site_calc_flag
Pt1 Pt 0.023558(13) 0.489325(11) 0.257839(8) 0.01821(6) Uani 1 d
P1 P 0.05828(10) 0.32814(8) 0.23723(6) 0.0205(2) Uani 1 d
C11 C 0.0303(4) 0.2771(3) 0.3401(2) 0.0242(8) Uani 1 d
C12 C -0.0074(4) 0.3378(4) 0.4127(3) 0.0304(9) Uani 1 d
H12 H -0.0258(45) 0.3981(44) 0.4081(33) 0.034(12) Uiso 1 d
C13 C -0.0234(5) 0.3066(4) 0.4949(3) 0.0388(11) Uani 1 d
H13 H -0.0578(61) 0.3479(60) 0.5403(48) 0.074(20) Uiso 1 d
C14 C -0.0008(5) 0.2158(4) 0.5055(3) 0.0403(11) Uani 1 d
H14 H -0.0083(51) 0.1944(51) 0.5625(40) 0.053(15) Uiso 1 d
C15 C 0.0352(5) 0.1529(5) 0.4332(4) 0.0444(12) Uani 1 d
H15 H 0.0485(56) 0.0901(57) 0.4376(42) 0.062(17) Uiso 1 d
C16 C 0.0501(5) 0.1833(4) 0.3509(3) 0.0381(11) Uani 1 d
H16 H 0.0726(53) 0.1396(52) 0.3022(41) 0.055(16) Uiso 1 d
C21 C 0.2054(4) 0.3369(3) 0.2166(3) 0.0230(8) Uani 1 d
C22 C 0.2912(4) 0.3410(4) 0.2846(3) 0.0295(10) Uani 1 d
H22 H 0.2687(49) 0.3396(48) 0.3429(39) 0.046(14) Uiso 1 d
C23 C 0.4002(5) 0.3471(5) 0.2636(3) 0.0414(12) Uani 1 d
H23 H 0.4610(54) 0.3481(49) 0.3056(40) 0.049(15) Uiso 1 d
C24 C 0.4293(5) 0.3513(5) 0.1766(4) 0.0458(13) Uani 1 d
H24 H 0.5065(61) 0.3552(54) 0.1671(42) 0.057(18) Uiso 1 d
C25 C 0.3460(5) 0.3493(5) 0.1092(4) 0.0444(12) Uani 1 d
H25 H 0.3631(69) 0.3594(68) 0.0452(55) 0.094(24) Uiso 1 d
C26 C 0.2346(5) 0.3407(4) 0.1280(3) 0.0334(10) Uani 1 d
H26 H 0.1699(47) 0.3338(44) 0.0791(35) 0.038(13) Uiso 1 d
C31 C -0.0524(4) 0.2001(3) 0.1292(3) 0.0276(9) Uani 1 d
C32 C -0.1180(5) 0.2203(4) 0.0650(3) 0.0421(12) Uani 1 d
H32 H -0.1128(61) 0.2909(62) 0.0783(46) 0.071(20) Uiso 1 d
C33 C -0.1949(5) 0.1261(5) -0.0207(3) 0.0492(14) Uani 1 d
H33 H -0.2543(60) 0.1354(56) -0.0557(45) 0.066(18) Uiso 1 d
C34 C -0.2101(6) 0.0115(5) -0.0415(4) 0.0547(15) Uani 1 d
H34 H -0.2662(57) -0.0595(57) -0.0999(44) 0.066 Uiso 1 d
C35 C -0.1480(11) -0.0104(6) 0.0219(6) 0.134(5) Uani 1 d
H35 H -0.1219(100) -0.0679(102) -0.0051(75) 0.156(42) Uiso 1 d
C36 C -0.0668(10) 0.0846(6) 0.1069(6) 0.114(4) Uani 1 d
H36 H -0.0311(89) 0.0665(89) 0.1568(70) 0.139(35) Uiso 1 d
P2 P 0.21952(9) 0.63574(8) 0.27285(6) 0.0209(2) Uani 1 d
C41 C 0.3373(4) 0.6312(3) 0.3485(3) 0.0262(9) Uani 1 d
C42 C 0.3078(5) 0.6069(4) 0.4324(3) 0.0314(10) Uani 1 d
H42 H 0.2357(44) 0.5938(38) 0.4476(30) 0.020(11) Uiso 1 d
C43 C 0.3935(5) 0.6068(4) 0.4967(3) 0.0396(12) Uani 1 d
H43 H 0.3695(52) 0.5903(51) 0.5501(41) 0.053(15) Uiso 1 d
C44 C 0.5082(5) 0.6285(4) 0.4761(3) 0.0438(13) Uani 1 d
H44 H 0.5675(57) 0.6288(53) 0.5160(43) 0.059(17) Uiso 1 d
C45 C 0.5374(5) 0.6494(5) 0.3931(4) 0.0431(12) Uani 1 d
H45 H 0.6033(60) 0.6519(53) 0.3732(42) 0.051(18) Uiso 1 d
C46 C 0.4518(4) 0.6517(4) 0.3289(3) 0.0356(11) Uani 1 d
H46 H 0.4680(40) 0.6648(38) 0.2732(31) 0.023(10) Uiso 1 d
C51 C 0.2627(4) 0.6422(3) 0.1592(3) 0.0246(8) Uani 1 d
C52 C 0.1776(4) 0.5539(4) 0.0740(3) 0.0290(9) Uani 1 d
H52 H 0.1038(42) 0.4917(40) 0.0720(29) 0.022(10) Uiso 1 d
C53 C 0.2056(5) 0.5578(4) -0.0141(3) 0.0370(10) Uani 1 d
H53 H 0.1434(50) 0.4989(49) -0.0743(39) 0.048(14) Uiso 1 d
C54 C 0.3197(5) 0.6507(5) -0.0176(3) 0.0446(12) Uani 1 d
H54 H 0.3476(49) 0.6544(47) -0.0735(39) 0.046(14) Uiso 1 d
C55 C 0.4036(5) 0.7398(5) 0.0666(4) 0.0408(11) Uani 1 d
H55 H 0.4856(52) 0.8022(50) 0.0655(37) 0.050(15) Uiso 1 d
C56 C 0.3754(4) 0.7374(4) 0.1551(3) 0.0328(10) Uani 1 d
H56 H 0.4306(48) 0.8047(47) 0.2181(37) 0.043(14) Uiso 1 d
C61 C 0.2391(4) 0.7902(3) 0.3318(3) 0.0268(9) Uani 1 d
C62 C 0.1759(4) 0.8305(4) 0.2828(3) 0.0356(10) Uani 1 d
H62 H 0.1260(46) 0.7796(44) 0.2204(35) 0.038(13) Uiso 1 d
C63 C 0.1885(5) 0.9467(4) 0.3244(4) 0.0462(13) Uani 1 d
H63 H 0.1462(59) 0.9740(57) 0.2968(44) 0.064(19) Uiso 1 d
C64 C 0.2620(5) 1.0231(4) 0.4154(4) 0.0501(14) Uani 1 d
H64 H 0.2709(53) 1.0997(54) 0.4389(40) 0.054(16) Uiso 1 d
C65 C 0.3233(5) 0.9831(4) 0.4653(4) 0.0455(12) Uani 1 d
H65 H 0.3746(59) 1.0338(59) 0.5272(46) 0.069(19) Uiso 1 d
C66 C 0.3119(5) 0.8668(4) 0.4237(3) 0.0352(10) Uani 1 d
H66 H 0.3548(46) 0.8470(43) 0.4573(34) 0.033(13) Uiso 1 d
O1 O -0.1630(3) 0.3949(2) 0.2589(2) 0.0298(6) Uani 1 d
O2 O -0.0672(3) 0.5907(2) 0.2712(2) 0.0249(6) Uani 1 d
C3 C -0.1760(5) 0.4955(4) 0.2710(3) 0.0320(11) Uani 1 d
O3 O -0.2701(4) 0.4994(3) 0.2793(3) 0.0466(9) Uani 1 d
C10 C 0.7939(6) 0.7305(5) 0.2079(4) 0.0468(13) Uani 1 d
H10 H 0.8113(62) 0.6789(62) 0.2198(46) 0.068(20) Uiso 1 d
Cl11 Cl 0.89872(14) 0.78329(14) 0.13420(11) 0.0609(4) Uani 1 d
Cl12 Cl 0.8196(2) 0.8557(2) 0.30841(12) 0.0844(6) Uani 1 d
Cl13 Cl 0.6404(2) 0.6486(2) 0.14272(12) 0.0814(6) Uani 1 d
C20 C 0.6244(5) 0.1325(5) 0.2421(4) 0.057(2) Uani 1 d
H20 H 0.6942(58) 0.2173(57) 0.2637(42) 0.063(17) Uiso 1 d
Cl21 Cl 0.5580(2) 0.0909(2) 0.12231(12) 0.0861(6) Uani 1 d
Cl22 Cl 0.5067(3) 0.1081(2) 0.3069(2) 0.1256(11) Uani 1 d
Cl23 Cl 0.6922(2) 0.0424(2) 0.2530(2) 0.1129(9) Uani 1 d

loop_
_atom_type_symbol
_atom_type_description
_atom_type_scat_dispersion_real
_atom_type_scat_dispersion_imag
_atom_type_scat_source
C C 0.0033 0.0016 'International Tables Vol C Tables 4.2.6.8 and 6.1.1.4'
H H 0.0000 0.0000 'International Tables Vol C Tables 4.2.6.8 and 6.1.1.4'
Pt Pt -1.7033 8.3905 'International Tables Vol C Tables 4.2.6.8 and 6.1.1.4'
P P 0.1023 0.0942 'International Tables Vol C Tables 4.2.6.8 and 6.1.1.4'
O O 0.0106 0.0060 'International Tables Vol C Tables 4.2.6.8 and 6.1.1.4'
Cl Cl 0.1484 0.1585 'International Tables Vol C Tables 4.2.6.8 and 6.1.1.4'

loop_
_geom_angle_atom_site_label_1
_geom_angle_atom_site_label_2
_geom_angle_atom_site_label_3
_geom_angle
O2 Pt1 O1 64.47(15)
O2 Pt1 P2 100.87(15)
O1 Pt1 P2 164.74(9)
O2 Pt1 P1 160.97(9)
O1 Pt1 P1 96.58(13)
P2 Pt1 P1 98.15(12)
O2 Pt1 C3 32.28(13)
O1 Pt1 C3 32.21(14)
P2 Pt1 C3 132.93(13)
P1 Pt1 C3 128.78(11)
C21 P1 C31 101.6(2)
C21 P1 C11 105.8(2)
C31 P1 C11 108.6(2)
C21 P1 Pt1 122.47(13)
C31 P1 Pt1 108.4(2)
C11 P1 Pt1 109.21(14)
C12 C11 C16 118.0(4)
C12 C11 P1 118.9(3)
C16 C11 P1 123.0(3)
C11 C12 C13 121.0(4)
C14 C13 C12 120.3(4)
C13 C14 C15 119.6(4)
C14 C15 C16 120.1(4)
C11 C16 C15 121.0(4)
C22 C21 C26 118.2(4)
C22 C21 P1 123.3(3)
C26 C21 P1 118.4(3)
C23 C22 C21 120.0(4)
C22 C23 C24 121.8(5)
C25 C24 C23 118.8(5)
C26 C25 C24 120.4(5)
C25 C26 C21 120.8(4)
C32 C31 C36 117.6(4)
C32 C31 P1 120.6(3)
C36 C31 P1 121.6(4)
C31 C32 C33 121.1(5)
C34 C33 C32 120.8(5)
C33 C34 C35 118.7(5)
C34 C35 C36 121.2(6)
C31 C36 C35 120.5(5)
C41 P2 C51 110.0(2)
C41 P2 C61 104.0(2)
C51 P2 C61 103.0(2)
C41 P2 Pt1 114.3(2)
C51 P2 Pt1 114.2(2)
C61 P2 Pt1 110.3(2)
C46 C41 C42 119.5(4)
C46 C41 P2 124.0(3)
C42 C41 P2 116.5(4)
C43 C42 C41 120.8(5)
C44 C43 C42 118.8(5)
C45 C44 C43 121.1(5)
C44 C45 C46 120.1(6)
C41 C46 C45 119.6(5)
C52 C51 C56 119.0(4)
C52 C51 P2 119.1(3)
C56 C51 P2 121.8(3)
C53 C52 C51 120.8(4)
C54 C53 C52 119.8(4)
C55 C54 C53 119.7(4)
C54 C55 C56 120.8(4)
C55 C56 C51 119.8(4)
C62 C61 C66 119.2(4)
C62 C61 P2 118.0(3)
C66 C61 P2 122.8(3)
C63 C62 C61 119.9(4)
C64 C63 C62 120.7(5)
C63 C64 C65 119.8(5)
C64 C65 C66 119.9(5)
C65 C66 C61 120.5(5)
C3 O1 Pt1 92.9(3)
C3 O2 Pt1 93.2(3)
O3 C3 O1 125.2(4)
O3 C3 O2 125.4(4)
O1 C3 O2 109.4(4)
O3 C3 Pt1 178.6(3)
O1 C3 Pt1 54.9(2)
O2 C3 Pt1 54.6(2)
Cl13 C10 Cl12 111.9(4)
Cl13 C10 Cl11 110.5(3)
Cl12 C10 Cl11 110.2(3)
Cl21 C20 Cl23 110.1(4)
Cl21 C20 Cl22 108.6(4)
Cl23 C20 Cl22 109.7(3)

loop_
_geom_bond_atom_site_label_1
_geom_bond_atom_site_label_2
_geom_bond_distance
Pt1 O2 2.050(3)
Pt1 O1 2.058(4)
Pt1 P2 2.234(3)
Pt1 P1 2.247(3)
Pt1 C3 2.512(7)
P1 C21 1.814(5)
P1 C31 1.830(5)
P1 C11 1.829(4)
C11 C12 1.382(6)
C11 C16 1.387(6)
C12 C13 1.396(6)
C13 C14 1.366(7)
C14 C15 1.379(7)
C15 C16 1.391(6)
C21 C22 1.390(6)
C21 C26 1.401(6)
C22 C23 1.370(7)
C23 C24 1.377(7)
C24 C25 1.378(8)
C25 C26 1.378(8)
C31 C32 1.370(6)
C31 C36 1.352(7)
C32 C33 1.389(6)
C33 C34 1.339(8)
C34 C35 1.347(9)
C35 C36 1.398(8)
P2 C41 1.815(5)
P2 C51 1.823(4)
P2 C61 1.826(5)
C41 C46 1.378(7)
C41 C42 1.405(6)
C42 C43 1.382(7)
C43 C44 1.382(8)
C44 C45 1.377(8)
C45 C46 1.395(7)
C51 C52 1.391(6)
C51 C56 1.395(6)
C52 C53 1.390(6)
C53 C54 1.388(7)
C54 C55 1.380(8)
C55 C56 1.391(6)
C61 C62 1.386(6)
C61 C66 1.391(6)
C62 C63 1.379(7)
C63 C64 1.382(8)
C64 C65 1.375(8)
C65 C66 1.385(7)
O1 C3 1.340(6)
O2 C3 1.344(6)
C3 O3 1.195(6)
C10 Cl13 1.734(7)
C10 Cl12 1.748(6)
C10 Cl11 1.773(6)
C20 Cl21 1.740(6)
C20 Cl23 1.744(7)
C20 Cl22 1.752(7)
